data_7709542
loop_
_publ_author_name
'Chen, Yating'
'Zhang, Shaonan'
'Wang, Zhen-Feng'
'Wei, Qingmin'
'Zhang, Shuhua'

_publ_section_title
;
 Discovery of thirteen cobalt (II) and copper (II) salicylaldehyde Schiff
 base complexes that induce apoptosis and autophagy in human lung
 adenocarcinoma A549/DDP cells and that can overcome cisplatin resistance
 in vitro and in vivo
;
_journal_name_full 'Dalton Transactions'
_journal_paper_doi 10.1039/D1DT03749H
_journal_year 2022
_chemical_formula_moiety 'C24 H18 Cl4 Cu N6 O2, 2(H2 O), N O3'
_chemical_formula_sum 'C24 H22 Cl4 Cu N7 O7'
_chemical_formula_weight 725.84
_space_group_crystal_system monoclinic
_space_group_IT_number 5
_space_group_name_Hall 'I 2y'
_space_group_name_H-M_alt 'I 1 2 1'
_atom_sites_solution_hydrogens mixed
_audit_creation_method SHELXL-2014
_audit_update_record
;
2021-12-07 deposited with the CCDC.	2022-02-15 downloaded from the CCDC.
;
_cell_angle_alpha 90
_cell_angle_beta 115.875(6)
_cell_angle_gamma 90
_cell_formula_units_Z 4
_cell_length_a 21.2421(12)
_cell_length_b 7.1200(3)
_cell_length_c 22.4062(10)
_cell_measurement_reflns_used 2338
_cell_measurement_temperature 293(2)
_cell_measurement_theta_max 23.7230
_cell_measurement_theta_min 3.7360
_cell_volume 3049.1(3)
_computing_structure_refinement 'SHELXL-2014 (Sheldrick, 2014)'
_diffrn_ambient_temperature 293(2)
_diffrn_detector_area_resol_mean 16.0233
_diffrn_measured_fraction_theta_full 0.990
_diffrn_measured_fraction_theta_max 0.991
_diffrn_measurement_device_type 'SuperNova (Mo) X-ray Source'
_diffrn_measurement_method '\w scans'
_diffrn_radiation_type MoK\a
_diffrn_radiation_wavelength 0.71073
_diffrn_reflns_av_R_equivalents 0.0334
_diffrn_reflns_av_unetI/netI 0.0723
_diffrn_reflns_Laue_measured_fraction_full 0.990
_diffrn_reflns_Laue_measured_fraction_max 0.991
_diffrn_reflns_limit_h_max 24
_diffrn_reflns_limit_h_min -26
_diffrn_reflns_limit_k_max 8
_diffrn_reflns_limit_k_min -8
_diffrn_reflns_limit_l_max 28
_diffrn_reflns_limit_l_min -23
_diffrn_reflns_number 10307
_diffrn_reflns_point_group_measured_fraction_full 0.948
_diffrn_reflns_point_group_measured_fraction_max 0.938
_diffrn_reflns_theta_full 25.242
_diffrn_reflns_theta_max 26.497
_diffrn_reflns_theta_min 3.395
_diffrn_source 'micro-focus sealed X-ray tube'
_exptl_absorpt_coefficient_mu 1.121
_exptl_absorpt_correction_T_max 0.884
_exptl_absorpt_correction_T_min 0.826
_exptl_absorpt_correction_type multi-scan
_exptl_absorpt_process_details
;
CrysAlisPro 1.171.39.46 (Rigaku Oxford Diffraction, 2018)
Empirical absorption correction using spherical harmonics,
 implemented in SCALE3 ABSPACK scaling algorithm.
;
_exptl_crystal_colour blue
_exptl_crystal_density_diffrn 1.581
_exptl_crystal_description block
_exptl_crystal_F_000 1472
_exptl_crystal_size_max 0.17
_exptl_crystal_size_mid 0.15
_exptl_crystal_size_min 0.11
_refine_diff_density_max 0.665
_refine_diff_density_min -0.597
_refine_diff_density_rms 0.067
_refine_ls_abs_structure_details
;
 Flack x determined using 1321 quotients [(I+)-(I-)]/[(I+)+(I-)]
 (Parsons, Flack and Wagner, Acta Cryst. B69 (2013) 249-259).
;
_refine_ls_abs_structure_Flack -0.008(12)
_refine_ls_extinction_method none
_refine_ls_goodness_of_fit_ref 1.056
_refine_ls_hydrogen_treatment constr
_refine_ls_matrix_type full
_refine_ls_number_parameters 395
_refine_ls_number_reflns 5920
_refine_ls_number_restraints 31
_refine_ls_restrained_S_all 1.068
_refine_ls_R_factor_all 0.0964
_refine_ls_R_factor_gt 0.0586
_refine_ls_shift/su_max 0.000
_refine_ls_shift/su_mean 0.000
_refine_ls_structure_factor_coef Fsqd
_refine_ls_weighting_details 'w=1/[\s^2^(Fo^2^)+(0.0505P)^2^+2.8168P] where P=(Fo^2^+2Fc^2^)/3'
_refine_ls_weighting_scheme calc
_refine_ls_wR_factor_gt 0.1210
_refine_ls_wR_factor_ref 0.1462
_reflns_Friedel_coverage 0.746
_reflns_Friedel_fraction_full 0.899
_reflns_Friedel_fraction_max 0.875
_reflns_number_gt 3929
_reflns_number_total 5920
_reflns_threshold_expression 'I > 2\s(I)'
_cod_data_source_file d1dt03749h2.cif
_cod_data_source_block 4
_cod_original_sg_symbol_H-M 'I 2'
_cod_database_code 7709542
_shelx_space_group_comment
;
The symmetry employed for this shelxl refinement is uniquely defined
by the following loop, which should always be used as a source of
symmetry information in preference to the above space-group names.
They are only intended as comments.
;
_shelxl_version_number 2014-3

loop_
_space_group_symop_operation_xyz
'x, y, z'
'-x, y, -z'
'x+1/2, y+1/2, z+1/2'
'-x+1/2, y+1/2, -z+1/2'

loop_
_atom_site_label
_atom_site_type_symbol
_atom_site_fract_x
_atom_site_fract_y
_atom_site_fract_z
_atom_site_U_iso_or_equiv
_atom_site_adp_type
_atom_site_occupancy
_atom_site_site_symmetry_order
_atom_site_calc_flag
_atom_site_refinement_flags_posn
_atom_site_refinement_flags_adp
_atom_site_refinement_flags_occupancy
_atom_site_disorder_assembly
_atom_site_disorder_group
Cu1 Cu 0.33067(5) 0.01454(15) 0.50567(4) 0.0540(3) Uani 1 1 d . . . . .
Cl1 Cl 0.42933(16) -0.1130(4) 0.42768(14) 0.0823(8) Uani 1 1 d . . . . .
N1 N 0.4168(4) 0.1397(10) 0.5745(3) 0.0511(18) Uani 1 1 d . . . . .
C1 C 0.4461(4) 0.0471(14) 0.6329(4) 0.051(2) Uani 1 1 d . . . . .
O1 O 0.2000(4) -0.3959(12) 0.6179(4) 0.0848(17) Uani 1 1 d . U . . .
H1 H 0.1678 -0.4527 0.6207 0.127 Uiso 1 1 calc R U . . .
O2 O 0.0950(4) -0.0041(12) 0.5496(3) 0.085(2) Uani 1 1 d . U . . .
H2 H 0.0943 -0.1177 0.5553 0.127 Uiso 1 1 calc R U . . .
N2 N 0.4136(4) -0.1140(12) 0.6369(4) 0.064(2) Uani 1 1 d . . . . .
H2A H 0.4309 -0.1804 0.6726 0.077 Uiso 1 1 calc R U . . .
C2 C 0.5058(5) 0.1125(16) 0.6865(5) 0.069(3) Uani 1 1 d . . . . .
H2B H 0.5254 0.0440 0.7257 0.082 Uiso 1 1 calc R U . . .
Cl2 Cl 0.40897(16) 0.4152(4) 0.49582(17) 0.0911(10) Uani 1 1 d . . . . .
Cl3 Cl 0.17134(16) -0.4343(4) 0.34494(11) 0.0826(9) Uani 1 1 d . . . . .
N3 N 0.3524(4) -0.1711(11) 0.5836(3) 0.0505(18) Uani 1 1 d . . . . .
C3 C 0.5348(6) 0.2756(18) 0.6812(6) 0.083(3) Uani 1 1 d . . . . .
H3 H 0.5742 0.3213 0.7170 0.100 Uiso 1 1 calc R U . . .
O3 O -0.0039(5) -0.1368(15) 0.4087(5) 0.101(3) Uani 1 1 d G . . . .
H3A H -0.0160 -0.0249 0.3954 0.151 Uiso 1 1 d G U . . .
H3B H 0.0169 -0.1752 0.3861 0.151 Uiso 1 1 d G U . . .
Cl4 Cl 0.37214(16) 0.2947(5) 0.72718(13) 0.0897(10) Uani 1 1 d . . . . .
N4 N 0.3040(4) -0.0055(11) 0.4075(3) 0.0514(17) Uani 1 1 d . . . . .
C4 C 0.5060(6) 0.3752(17) 0.6223(7) 0.086(4) Uani 1 1 d . . . . .
H4 H 0.5251 0.4884 0.6174 0.103 Uiso 1 1 calc R U . . .
O4 O 0.4218(5) 0.0074(16) 0.8739(5) 0.113(3) Uani 1 1 d G . . . .
H4A H 0.4340 0.1180 0.8694 0.169 Uiso 1 1 d G U . . .
H4B H 0.4256 -0.0646 0.8455 0.169 Uiso 1 1 d G U . . .
C5 C 0.4479(5) 0.2991(14) 0.5714(5) 0.060(2) Uani 1 1 d . . . . .
N5 N 0.1966(4) 0.0834(11) 0.4003(3) 0.058(2) Uani 1 1 d . . . . .
H5 H 0.1527 0.1041 0.3774 0.069 Uiso 1 1 calc R U . . .
O5 O 0.4526(5) -0.2532(16) 0.7761(4) 0.119(3) Uani 1 1 d . . . . .
N6 N 0.2262(4) 0.0911(10) 0.4688(3) 0.0522(18) Uani 1 1 d . . . . .
C6 C 0.3439(5) -0.0482(12) 0.3761(4) 0.054(2) Uani 1 1 d . . . . .
O6 O 0.5419(5) -0.3046(12) 0.7525(4) 0.0903(17) Uani 1 1 d . U . . .
C7 C 0.3201(6) -0.0477(15) 0.3086(5) 0.075(3) Uani 1 1 d . . . . .
H7 H 0.3493 -0.0782 0.2890 0.090 Uiso 1 1 calc R U . . .
N7 N 0.5138(7) -0.3214(15) 0.7911(5) 0.092(3) Uani 1 1 d . U . . .
O7 O 0.5455(6) -0.4124(17) 0.8387(6) 0.142(4) Uani 1 1 d . U . . .
C8 C 0.2513(5) -0.0004(16) 0.2711(4) 0.068(3) Uani 1 1 d . . . . .
H8 H 0.2334 -0.0021 0.2251 0.082 Uiso 1 1 calc R U . . .
C9 C 0.2088(5) 0.0488(13) 0.2993(4) 0.060(2) Uani 1 1 d . . . . .
H9 H 0.1627 0.0850 0.2737 0.072 Uiso 1 1 calc R U . . .
C10 C 0.2375(5) 0.0431(12) 0.3696(4) 0.048(2) Uani 1 1 d . . . . .
C11 C 0.1830(5) 0.1001(13) 0.4946(4) 0.058(2) Uani 1 1 d . . . . .
H11 H 0.1353 0.0972 0.4669 0.070 Uiso 1 1 calc R U . . .
C12 C 0.2064(5) 0.1147(12) 0.5664(4) 0.050(2) Uani 1 1 d . . . . .
C13 C 0.1594(5) 0.0670(14) 0.5927(4) 0.062(3) Uani 1 1 d . . . . .
C14 C 0.1780(6) 0.0816(17) 0.6586(5) 0.078(3) Uani 1 1 d . . . . .
H14 H 0.1466 0.0450 0.6752 0.093 Uiso 1 1 calc R U . . .
C15 C 0.2441(7) 0.1513(16) 0.7022(5) 0.077(3) Uani 1 1 d . . . . .
H15 H 0.2570 0.1624 0.7474 0.093 Uiso 1 1 calc R U . . .
C16 C 0.2893(6) 0.2030(14) 0.6752(4) 0.063(3) Uani 1 1 d . . . . .
C17 C 0.2713(5) 0.1838(12) 0.6091(4) 0.051(2) Uani 1 1 d . . . . .
H17 H 0.3030 0.2175 0.5926 0.062 Uiso 1 1 calc R U . . .
C18 C 0.3133(5) -0.2874(12) 0.5952(4) 0.052(2) Uani 1 1 d . . . . .
H18 H 0.3260 -0.3284 0.6384 0.063 Uiso 1 1 calc R U . . .
C19 C 0.2483(4) -0.3569(11) 0.5411(4) 0.046(2) Uani 1 1 d . . . . .
C20 C 0.2408(5) -0.3686(12) 0.4769(4) 0.054(2) Uani 1 1 d . . . . .
H20 H 0.2787 -0.3397 0.4683 0.065 Uiso 1 1 calc R U . . .
C21 C 0.1787(5) -0.4220(13) 0.4255(4) 0.055(2) Uani 1 1 d . . . . .
C22 C 0.1226(5) -0.4662(16) 0.4380(4) 0.070(3) Uani 1 1 d . . . . .
H22 H 0.0803 -0.5009 0.4032 0.084 Uiso 1 1 calc R U . . .
C23 C 0.1289(5) -0.4593(16) 0.5020(4) 0.065(3) Uani 1 1 d . . . . .
H23 H 0.0910 -0.4914 0.5102 0.078 Uiso 1 1 calc R U . . .
C24 C 0.1922(5) -0.4041(12) 0.5545(4) 0.051(2) Uani 1 1 d . . . . .

loop_
_atom_site_aniso_label
_atom_site_aniso_U_11
_atom_site_aniso_U_22
_atom_site_aniso_U_33
_atom_site_aniso_U_23
_atom_site_aniso_U_13
_atom_site_aniso_U_12
Cu1 0.0516(6) 0.0711(7) 0.0348(4) 0.0052(5) 0.0146(4) -0.0005(6)
Cl1 0.0750(18) 0.111(2) 0.0698(16) 0.0106(16) 0.0401(15) 0.0153(17)
N1 0.044(4) 0.060(5) 0.049(4) 0.000(4) 0.020(3) 0.001(3)
C1 0.044(4) 0.061(6) 0.047(4) -0.001(4) 0.020(4) -0.005(4)
O1 0.092(4) 0.096(4) 0.071(3) 0.005(3) 0.040(3) 0.000(3)
O2 0.082(3) 0.091(3) 0.083(3) 0.002(2) 0.038(2) -0.004(2)
N2 0.051(5) 0.083(6) 0.040(4) 0.007(4) 0.002(4) -0.007(4)
C2 0.046(5) 0.099(8) 0.049(5) -0.015(5) 0.009(4) -0.004(5)
Cl2 0.083(2) 0.0892(19) 0.108(2) 0.0343(18) 0.0477(18) 0.0017(16)
Cl3 0.104(2) 0.092(2) 0.0439(11) -0.0113(13) 0.0255(13) -0.0140(16)
N3 0.042(4) 0.066(5) 0.036(3) 0.001(3) 0.010(3) -0.004(4)
C3 0.070(7) 0.081(8) 0.078(8) -0.009(7) 0.015(6) -0.021(6)
O3 0.081(6) 0.137(8) 0.090(6) 0.005(6) 0.043(5) 0.018(6)
Cl4 0.081(2) 0.123(3) 0.0602(15) -0.0288(17) 0.0264(15) -0.0079(18)
N4 0.060(4) 0.059(4) 0.039(3) 0.007(4) 0.024(3) 0.001(4)
C4 0.077(8) 0.073(7) 0.119(10) -0.022(8) 0.054(8) -0.020(6)
O4 0.102(6) 0.128(7) 0.137(7) 0.003(8) 0.078(6) 0.008(8)
C5 0.050(6) 0.062(6) 0.073(6) 0.000(5) 0.032(5) -0.002(5)
N5 0.052(4) 0.072(5) 0.038(4) 0.008(4) 0.010(3) 0.007(4)
O5 0.078(6) 0.172(10) 0.082(6) 0.015(6) 0.012(5) 0.016(6)
N6 0.060(5) 0.059(4) 0.037(3) 0.003(3) 0.022(3) 0.003(4)
C6 0.060(6) 0.060(5) 0.046(4) 0.002(4) 0.026(4) -0.004(4)
O6 0.096(4) 0.098(4) 0.076(3) 0.004(3) 0.037(3) 0.001(3)
C7 0.093(8) 0.085(8) 0.053(5) -0.001(5) 0.038(6) -0.009(6)
N7 0.098(7) 0.086(6) 0.055(5) 0.029(5) -0.001(5) -0.016(6)
O7 0.137(4) 0.144(5) 0.138(4) 0.011(3) 0.055(3) -0.006(3)
C8 0.087(7) 0.080(7) 0.035(4) 0.000(6) 0.025(5) -0.003(7)
C9 0.074(6) 0.059(6) 0.037(4) 0.001(4) 0.015(4) -0.002(5)
C10 0.061(5) 0.046(5) 0.037(4) -0.002(4) 0.020(4) -0.013(4)
C11 0.057(6) 0.063(5) 0.052(5) 0.012(5) 0.021(5) 0.009(5)
C12 0.054(5) 0.058(5) 0.045(4) 0.014(4) 0.028(4) 0.009(4)
C13 0.059(6) 0.073(7) 0.055(5) 0.005(5) 0.025(5) -0.001(5)
C14 0.071(7) 0.111(9) 0.067(6) 0.013(6) 0.044(6) -0.005(6)
C15 0.101(9) 0.093(8) 0.054(6) 0.014(6) 0.048(6) 0.012(7)
C16 0.079(7) 0.065(6) 0.047(5) -0.001(5) 0.030(5) 0.006(5)
C17 0.053(5) 0.060(5) 0.045(5) -0.003(4) 0.025(4) 0.000(4)
C18 0.055(6) 0.056(5) 0.042(4) 0.015(4) 0.018(4) -0.003(4)
C19 0.044(5) 0.048(5) 0.038(4) 0.002(4) 0.012(4) -0.007(4)
C20 0.052(5) 0.059(6) 0.047(5) 0.006(4) 0.018(4) -0.004(4)
C21 0.058(6) 0.058(5) 0.039(4) 0.000(4) 0.011(4) 0.003(4)
C22 0.056(6) 0.076(7) 0.058(5) -0.006(6) 0.008(4) -0.004(6)
C23 0.047(5) 0.081(7) 0.062(5) -0.010(6) 0.020(4) -0.005(5)
C24 0.054(5) 0.050(5) 0.048(5) 0.000(4) 0.022(4) 0.006(4)

loop_
_atom_type_symbol
_atom_type_description
_atom_type_scat_dispersion_real
_atom_type_scat_dispersion_imag
_atom_type_scat_source
C C 0.0033 0.0016 'International Tables Vol C Tables 4.2.6.8 and 6.1.1.4'
H H 0.0000 0.0000 'International Tables Vol C Tables 4.2.6.8 and 6.1.1.4'
Cl Cl 0.1484 0.1585 'International Tables Vol C Tables 4.2.6.8 and 6.1.1.4'
Cu Cu 0.3201 1.2651 'International Tables Vol C Tables 4.2.6.8 and 6.1.1.4'
N N 0.0061 0.0033 'International Tables Vol C Tables 4.2.6.8 and 6.1.1.4'
O O 0.0106 0.0060 'International Tables Vol C Tables 4.2.6.8 and 6.1.1.4'

loop_
_geom_angle_atom_site_label_1
_geom_angle_atom_site_label_2
_geom_angle_atom_site_label_3
_geom_angle
_geom_angle_site_symmetry_1
_geom_angle_site_symmetry_3
_geom_angle_publ_flag
N1 Cu1 N4 126.4(3) . . ?
N1 Cu1 N6 130.2(3) . . ?
N4 Cu1 N6 80.9(3) . . ?
N1 Cu1 N3 81.0(3) . . ?
N4 Cu1 N3 136.4(3) . . ?
N6 Cu1 N3 108.0(3) . . ?
C5 N1 C1 116.0(8) . . ?
C5 N1 Cu1 130.0(6) . . ?
C1 N1 Cu1 114.0(6) . . ?
N1 C1 N2 116.3(7) . . ?
N1 C1 C2 122.2(9) . . ?
N2 C1 C2 121.5(8) . . ?
C24 O1 H1 109.5 . . ?
C13 O2 H2 109.5 . . ?
C1 N2 N3 120.1(7) . . ?
C1 N2 H2A 120.0 . . ?
N3 N2 H2A 120.0 . . ?
C3 C2 C1 119.5(10) . . ?
C3 C2 H2B 120.2 . . ?
C1 C2 H2B 120.2 . . ?
C18 N3 N2 117.5(7) . . ?
C18 N3 Cu1 131.3(6) . . ?
N2 N3 Cu1 108.6(5) . . ?
C2 C3 C4 119.9(10) . . ?
C2 C3 H3 120.0 . . ?
C4 C3 H3 120.0 . . ?
H3A O3 H3B 104.5 . . ?
C10 N4 C6 117.1(7) . . ?
C10 N4 Cu1 113.0(5) . . ?
C6 N4 Cu1 129.8(6) . . ?
C5 C4 C3 116.8(11) . . ?
C5 C4 H4 121.6 . . ?
C3 C4 H4 121.6 . . ?
H4A O4 H4B 109.6 . . ?
N1 C5 C4 125.5(10) . . ?
N1 C5 Cl2 114.9(7) . . ?
C4 C5 Cl2 119.6(9) . . ?
C10 N5 N6 119.4(7) . . ?
C10 N5 H5 120.3 . . ?
N6 N5 H5 120.3 . . ?
C11 N6 N5 115.8(7) . . ?
C11 N6 Cu1 133.2(6) . . ?
N5 N6 Cu1 108.7(5) . . ?
N4 C6 C7 124.1(9) . . ?
N4 C6 Cl1 115.1(6) . . ?
C7 C6 Cl1 120.7(8) . . ?
C6 C7 C8 117.3(10) . . ?
C6 C7 H7 121.4 . . ?
C8 C7 H7 121.4 . . ?
O7 N7 O6 115.0(14) . . ?
O7 N7 O5 123.9(13) . . ?
O6 N7 O5 120.9(9) . . ?
C9 C8 C7 121.7(8) . . ?
C9 C8 H8 119.1 . . ?
C7 C8 H8 119.1 . . ?
C8 C9 C10 117.3(9) . . ?
C8 C9 H9 121.3 . . ?
C10 C9 H9 121.3 . . ?
N4 C10 N5 117.7(7) . . ?
N4 C10 C9 122.4(8) . . ?
N5 C10 C9 119.9(8) . . ?
N6 C11 C12 122.2(8) . . ?
N6 C11 H11 118.9 . . ?
C12 C11 H11 118.9 . . ?
C17 C12 C13 118.3(8) . . ?
C17 C12 C11 122.9(8) . . ?
C13 C12 C11 118.7(8) . . ?
C14 C13 O2 121.3(9) . . ?
C14 C13 C12 121.0(9) . . ?
O2 C13 C12 117.6(8) . . ?
C13 C14 C15 120.8(10) . . ?
C13 C14 H14 119.6 . . ?
C15 C14 H14 119.6 . . ?
C14 C15 C16 117.5(9) . . ?
C14 C15 H15 121.3 . . ?
C16 C15 H15 121.3 . . ?
C17 C16 C15 121.7(10) . . ?
C17 C16 Cl4 118.8(8) . . ?
C15 C16 Cl4 119.4(8) . . ?
C16 C17 C12 120.6(9) . . ?
C16 C17 H17 119.7 . . ?
C12 C17 H17 119.7 . . ?
N3 C18 C19 120.6(8) . . ?
N3 C18 H18 119.7 . . ?
C19 C18 H18 119.7 . . ?
C20 C19 C24 119.3(8) . . ?
C20 C19 C18 121.4(8) . . ?
C24 C19 C18 119.2(8) . . ?
C21 C20 C19 121.6(9) . . ?
C21 C20 H20 119.2 . . ?
C19 C20 H20 119.2 . . ?
C20 C21 C22 119.6(8) . . ?
C20 C21 Cl3 120.1(8) . . ?
C22 C21 Cl3 120.3(7) . . ?
C21 C22 C23 120.2(8) . . ?
C21 C22 H22 119.9 . . ?
C23 C22 H22 119.9 . . ?
C22 C23 C24 120.3(9) . . ?
C22 C23 H23 119.8 . . ?
C24 C23 H23 119.8 . . ?
O1 C24 C19 119.3(8) . . ?
O1 C24 C23 121.7(9) . . ?
C19 C24 C23 118.9(8) . . ?

loop_
_geom_bond_atom_site_label_1
_geom_bond_atom_site_label_2
_geom_bond_distance
_geom_bond_site_symmetry_2
_geom_bond_publ_flag
Cu1 N1 2.015(7) . ?
Cu1 N4 2.022(6) . ?
Cu1 N6 2.074(8) . ?
Cu1 N3 2.075(7) . ?
Cl1 C6 1.735(9) . ?
N1 C5 1.329(12) . ?
N1 C1 1.351(10) . ?
C1 N2 1.362(12) . ?
C1 C2 1.391(11) . ?
O1 C24 1.358(10) . ?
O1 H1 0.8200 . ?
O2 C13 1.381(11) . ?
O2 H2 0.8200 . ?
N2 N3 1.389(9) . ?
N2 H2A 0.8600 . ?
C2 C3 1.344(15) . ?
C2 H2B 0.9300 . ?
Cl2 C5 1.737(10) . ?
Cl3 C21 1.745(9) . ?
N3 C18 1.278(11) . ?
C3 C4 1.383(15) . ?
C3 H3 0.9300 . ?
O3 H3A 0.8499 . ?
O3 H3B 0.8498 . ?
Cl4 C16 1.758(11) . ?
N4 C10 1.338(10) . ?
N4 C6 1.351(11) . ?
C4 C5 1.374(14) . ?
C4 H4 0.9300 . ?
O4 H4A 0.8493 . ?
O4 H4B 0.8497 . ?
N5 C10 1.354(11) . ?
N5 N6 1.381(9) . ?
N5 H5 0.8600 . ?
O5 N7 1.288(14) . ?
N6 C11 1.284(12) . ?
C6 C7 1.370(12) . ?
O6 N7 1.254(13) . ?
C7 C8 1.372(13) . ?
C7 H7 0.9300 . ?
N7 O7 1.176(13) . ?
C8 C9 1.354(13) . ?
C8 H8 0.9300 . ?
C9 C10 1.418(10) . ?
C9 H9 0.9300 . ?
C11 C12 1.466(12) . ?
C11 H11 0.9300 . ?
C12 C17 1.380(12) . ?
C12 C13 1.405(12) . ?
C13 C14 1.355(13) . ?
C14 C15 1.405(15) . ?
C14 H14 0.9300 . ?
C15 C16 1.392(15) . ?
C15 H15 0.9300 . ?
C16 C17 1.365(12) . ?
C17 H17 0.9300 . ?
C18 C19 1.469(11) . ?
C18 H18 0.9300 . ?
C19 C20 1.379(12) . ?
C19 C24 1.391(12) . ?
C20 C21 1.372(12) . ?
C20 H20 0.9300 . ?
C21 C22 1.373(13) . ?
C22 C23 1.382(12) . ?
C22 H22 0.9300 . ?
C23 C24 1.401(11) . ?
C23 H23 0.9300 . ?
